data_7024660
loop_
_publ_author_name
'Aydemir, U.'
'Candolfi, C.'
'Borrmann, H.'
'Baitinger, M.'
'Ormeci, A.'
'Carrillo-Cabrera, W'
'Chubilleau, C.'
'Lenoir, B.'
'Dauscher, A.'
'Oeschler, N.'
'Steglich, F.'
'Grin, Yu'

_publ_section_title
;
 Crystal structure and transport properties of Ba8Ge43square3.
;
_journal_issue 4
_journal_name_full 'Dalton transactions (Cambridge, England : 2003)'
_journal_page_first 1078
_journal_page_last 1088
_journal_paper_doi 10.1039/b919726e
_journal_volume 39
_journal_year 2010
_chemical_compound_source 'Synthesized from the elements at 790 C'
_chemical_formula_analytical 'Ba8.0(1) Ge43.0(1)'
_chemical_formula_sum 'Ba8 Ge43'
_chemical_formula_weight 4220.85
_chemical_melting_point 810
_chemical_name_common Ba8Ge43
_space_group_IT_number 230
_symmetry_cell_setting cubic
_symmetry_Int_Tables_number 230
_symmetry_space_group_name_Hall '-I 4bd 2c 3'
_symmetry_space_group_name_H-M 'I a -3 d'
_cell_angle_alpha 90
_cell_angle_beta 90
_cell_angle_gamma 90
_cell_formula_units_Z 8
_cell_length_a 21.3069(3)
_cell_length_b 21.3069(3)
_cell_length_c 21.3069(3)
_cell_measurement_radiation CuK\a1
_cell_measurement_reflns_used 112
_cell_measurement_temperature 295(2)
_cell_measurement_theta_max 50
_cell_measurement_theta_min 1.5
_cell_measurement_wavelength 1.540598
_cell_volume 9673.0(2)
_computing_cell_refinement WinCSD
_computing_data_collection 'CrystalClear (Rigaku Inc. 2005)'
_computing_data_reduction 'CrystalClear (Rigaku Inc. 2005)'
_computing_publication_material
;
Akselrud, L.G., Zavalii, P.Y., Grin, Yu.N.,
Pecharsky, V.K., Baumgartner, B., W\"olfel, E.
(1993) Materials Science Forum, v.133-136, 335-340
;
_computing_structure_refinement WinCSD
_computing_structure_solution WinCSD
_diffrn_ambient_temperature 295(2)
_diffrn_detector_area_resol_mean 10.000
_diffrn_measured_fraction_theta_full 0.999
_diffrn_measured_fraction_theta_max 0.999
_diffrn_measurement_device_type 'RIGAKU Spider'
_diffrn_measurement_method omega-scans
_diffrn_radiation_monochromator 'multilayer optics'
_diffrn_radiation_probe x-ray
_diffrn_radiation_type AgK\a
_diffrn_radiation_wavelength 0.56087
_diffrn_reflns_av_R_equivalents 0.0485
_diffrn_reflns_av_sigmaI/netI 0.0032
_diffrn_reflns_limit_h_max 41
_diffrn_reflns_limit_h_min -24
_diffrn_reflns_limit_k_max 42
_diffrn_reflns_limit_k_min -27
_diffrn_reflns_limit_l_max 41
_diffrn_reflns_limit_l_min -32
_diffrn_reflns_number 50827
_diffrn_reflns_theta_full 34.20
_diffrn_reflns_theta_max 34.2
_diffrn_reflns_theta_min 2.8
_diffrn_source 'micro-focus rotating anode'
_exptl_absorpt_coefficient_mu 17.144
_exptl_absorpt_correction_T_max 1.0000
_exptl_absorpt_correction_T_min 0.2778
_exptl_absorpt_correction_type multi-scan
_exptl_crystal_colour metallic-grey
_exptl_crystal_density_diffrn 5.7946
_exptl_crystal_density_method 'not measured'
_exptl_crystal_description plate
_exptl_crystal_F_000 14592
_exptl_crystal_size_max 0.120
_exptl_crystal_size_mid 0.080
_exptl_crystal_size_min 0.020
_refine_ls_extinction_coef 0.000161(3)
_refine_ls_extinction_method
;
Gaussian isotropic
P.J. Becker, P. Coppens, Acta Crystallogr. A 30 (1974) 129-153
;
_refine_ls_goodness_of_fit_ref 1.01
_refine_ls_matrix_type fullcycle
_refine_ls_number_parameters 50
_refine_ls_number_reflns 3407
_refine_ls_R_factor_gt 0.0669
_refine_ls_structure_factor_coef F
_refine_ls_weighting_scheme unit
_refine_ls_wR_factor_gt 0.0669
_reflns_number_gt 2505
_reflns_number_total 3407
_reflns_threshold_expression 'F~o~ > 4\s(F~o~)'
_cod_data_source_file b919726e.txt
_cod_data_source_block 1
_cod_depositor_comments
;
The following automatic conversions were performed:

'_exptl_absorpt_correction_type' value 'Multi-scan' changed to
'multi-scan' according to
/home/saulius/struct/CIF-dictionaries/cif_core.dic dictionary named
'cif_core.dic' version 2.4.2 from 2011-04-26.

Automatic conversion script
Id: cif_fix_values 1891 2012-01-12 08:04:46Z andrius 
;
_cod_original_cell_volume 9673.0(4)
_cod_database_code 7024660

loop_
_symmetry_equiv_pos_as_xyz
'x, y, z'
'x, -y, -z+1/2'
'-x+1/2, -y, z+1/2'
'-x+1/2, y, -z'
'-y+1/4, x+3/4, z+1/4'
'y+1/4, x+3/4, -z+3/4'
'y+1/4, -x+1/4, z+3/4'
'-y+1/4, -x+1/4, -z+1/4'
'y, z, x'
'-y+1/2, -z, x+1/2'
'y, -z, -x+1/2'
'-y+1/2, z, -x'
'-z+1/4, y+3/4, x+1/4'
'-z+1/4, -y+1/4, -x+1/4'
'z+1/4, -y+1/4, x+3/4'
'z+1/4, y+3/4, -x+3/4'
'z, x, y'
'-z, x+1/2, -y+1/2'
'-z, -x+1/2, y'
'z, -x, -y+1/2'
'-x+1/4, -z+1/4, -y+1/4'
'-x+1/4, z+3/4, y+1/4'
'x+3/4, -z+3/4, y+1/4'
'x+1/4, z+3/4, -y+3/4'
'x+1/2, y+1/2, z+1/2'
'x+1/2, -y+1/2, -z+1'
'-x+1, -y+1/2, z+1'
'-x+1, y+1/2, -z+1/2'
'-y+3/4, x+5/4, z+3/4'
'y+3/4, x+5/4, -z+5/4'
'y+3/4, -x+3/4, z+5/4'
'-y+3/4, -x+3/4, -z+3/4'
'y+1/2, z+1/2, x+1/2'
'-y+1, -z+1/2, x+1'
'y+1/2, -z+1/2, -x+1'
'-y+1, z+1/2, -x+1/2'
'-z+3/4, y+5/4, x+3/4'
'-z+3/4, -y+3/4, -x+3/4'
'z+3/4, -y+3/4, x+5/4'
'z+3/4, y+5/4, -x+5/4'
'z+1/2, x+1/2, y+1/2'
'-z+1/2, x+1, -y+1'
'-z+1/2, -x+1, y+1/2'
'z+1/2, -x+1/2, -y+1'
'-x+3/4, -z+3/4, -y+3/4'
'-x+3/4, z+5/4, y+3/4'
'x+5/4, -z+5/4, y+3/4'
'x+3/4, z+5/4, -y+5/4'
'-x, -y, -z'
'-x, y, z-1/2'
'x-1/2, y, -z-1/2'
'x-1/2, -y, z'
'y-1/4, -x-3/4, -z-1/4'
'-y-1/4, -x-3/4, z-3/4'
'-y-1/4, x-1/4, -z-3/4'
'y-1/4, x-1/4, z-1/4'
'-y, -z, -x'
'y-1/2, z, -x-1/2'
'-y, z, x-1/2'
'y-1/2, -z, x'
'z-1/4, -y-3/4, -x-1/4'
'z-1/4, y-1/4, x-1/4'
'-z-1/4, y-1/4, -x-3/4'
'-z-1/4, -y-3/4, x-3/4'
'-z, -x, -y'
'z, -x-1/2, y-1/2'
'z, x-1/2, -y'
'-z, x, y-1/2'
'x-1/4, z-1/4, y-1/4'
'x-1/4, -z-3/4, -y-1/4'
'-x-3/4, z-3/4, -y-1/4'
'-x-1/4, -z-3/4, y-3/4'
'-x+1/2, -y+1/2, -z+1/2'
'-x+1/2, y+1/2, z'
'x, y+1/2, -z'
'x, -y+1/2, z+1/2'
'y+1/4, -x-1/4, -z+1/4'
'-y+1/4, -x-1/4, z-1/4'
'-y+1/4, x+1/4, -z-1/4'
'y+1/4, x+1/4, z+1/4'
'-y+1/2, -z+1/2, -x+1/2'
'y, z+1/2, -x'
'-y+1/2, z+1/2, x'
'y, -z+1/2, x+1/2'
'z+1/4, -y-1/4, -x+1/4'
'z+1/4, y+1/4, x+1/4'
'-z+1/4, y+1/4, -x-1/4'
'-z+1/4, -y-1/4, x-1/4'
'-z+1/2, -x+1/2, -y+1/2'
'z+1/2, -x, y'
'z+1/2, x, -y+1/2'
'-z+1/2, x+1/2, y'
'x+1/4, z+1/4, y+1/4'
'x+1/4, -z-1/4, -y+1/4'
'-x-1/4, z-1/4, -y+1/4'
'-x+1/4, -z-1/4, y-1/4'

loop_
_atom_site_aniso_label
_atom_site_aniso_U_11
_atom_site_aniso_U_22
_atom_site_aniso_U_33
_atom_site_aniso_U_12
_atom_site_aniso_U_13
_atom_site_aniso_U_23
Ba1 0.01207(1) 0.01207(1) 0.01207(1) 0.00034(1) 0.00034(1) 0.00034(1)
Ba2 0.0210(3) 0.0358(2) 0.0358(2) -0.0016(2) -0.0016(2) -0.0030(3)
Ge11 0.0141(5) 0.0132(3) 0.0132(3) 0 0 0
Ge21 0.0134(2) 0.0134(2) 0.0134(2) -0.0018(2) -0.0018(2) -0.0018(2)
Ge22 0.0133(2) 0.0134(3) 0.0135(3) 0.0023(2) -0.0014(2) 0.0018(2)
Ge311 0.0120(3) 0.0133(3) 0.0137(3) -0.0000(3) 0.0006(3) 0.0004(2)
Ge321 0.0156(3) 0.0171(4) 0.0184(4) -0.0003(3) 0.0007(3) 0.0025(3)

loop_
_atom_site_label
_atom_site_fract_x
_atom_site_fract_y
_atom_site_fract_z
_atom_site_thermal_displace_type
_atom_site_U_iso_or_equiv
_atom_site_symmetry_multiplicity
_atom_site_type_symbol
_atom_site_occupancy
Ba1 0 0 0 Uani 0.01207(6) 16 Ba 1
Ba2 0.125 0.24773(3) 0.00227(3) Uani 0.03088(1) 48 Ba 1
Ge11 0.375 0 0.25 Uani 0.0135(2) 24 Ge 0.91(1)
Ge12 0.125 0 0.25 Uiso 0.012(2) 24 Ge 0.09(1)
Ge21 0.09150(3) 0.09150(3) 0.09150(3) Uani 0.01339(1) 32 Ge 1
Ge22 0.15562(3) 0.34021(3) 0.15895(3) Uani 0.01340(1) 96 Ge 1
Ge311 0.09661(4) 0.24951(4) 0.30637(4) Uani 0.0130(2) 96 Ge 0.91(1)
Ge312 0.0814(5) 0.2490(6) 0.3170(5) Uiso 0.017(2) 96 Ge 0.09(1)
Ge321 0.00091(5) 0.16668(5) 0.06536(5) Uani 0.0170(2) 96 Ge 0.91(1)
Ge322 0.0004(6) 0.1528(5) 0.0554(5) Uiso 0.016(2) 96 Ge 0.09(1)

loop_
_atom_type_symbol
_atom_type_description
_atom_type_number_in_cell
_atom_type_scat_dispersion_real
_atom_type_scat_dispersion_imag
_atom_type_scat_source
Ba Ba 64.00 -0.646 1.510 International_Tables_Vol_IV_Table_2.3.1
Ge Ge 343.96 0.311 1.197 International_Tables_Vol_IV_Table_2.3.1

loop_
_geom_angle_atom_site_label_1
_geom_angle_atom_site_label_2
_geom_angle_atom_site_label_3
_geom_angle
_geom_angle_site_symmetry_1
_geom_angle_site_symmetry_3
Ge312 Ge11 Ge312 109.7(4) 64_666 20
Ge312 Ge11 Ge312 109.1(3) 20 17
Ge312 Ge11 Ge311 109.1(3) 17 20
Ge312 Ge11 Ge311 109.3(3) 63_656 20
Ge312 Ge11 Ge311 109.9(3) 17 64_666
Ge311 Ge11 Ge311 109.60(3) 20 64_666
Ge311 Ge11 Ge311 109.22(3) 64_666 63_656
Ge321 Ge12 Ge321 108.81(4) 14 13_545
Ge321 Ge12 Ge321 108.92(4) 14 17
Ge321 Ge12 Ge321 110.68(4) 13_545 17
Ge321 Ge12 Ge322 109.2(3) 17 14
Ge321 Ge12 Ge322 110.4(3) 20 14
Ge322 Ge12 Ge322 109.5(4) 14 17
Ge322 Ge12 Ge322 110.1(4) 13_545 17
Ge322 Ge21 Ge322 109.7(4) 17 9
Ge322 Ge21 Ge21 109.2(3) 17 8
Ge322 Ge21 Ge321 111.8(3) 17 .
Ge322 Ge21 Ge321 115.0(3) 9 .
Ge21 Ge21 Ge321 101.47(4) 8 .
Ge321 Ge21 Ge321 116.14(4) . 9
Ge322 Ge22 Ge22 110.3(3) 8 30_444
Ge322 Ge22 Ge311 110.5(3) 8 89
Ge22 Ge22 Ge311 109.80(3) 30_444 89
Ge322 Ge22 Ge311 110.3(3) 8 9
Ge22 Ge22 Ge311 107.77(3) 30_444 9
Ge311 Ge22 Ge311 108.01(4) 89 9
Ge22 Ge22 Ge321 102.57(4) 30_444 8
Ge311 Ge22 Ge321 116.07(4) 89 8
Ge311 Ge22 Ge321 112.24(4) 9 8
Ge322 Ge22 Ge312 115.8(4) 8 9
Ge22 Ge22 Ge312 99.6(2) 30_444 9
Ge311 Ge22 Ge312 110.2(2) 89 9
Ge321 Ge22 Ge312 116.8(2) 8 9
Ge322 Ge22 Ge312 112.6(4) 8 89
Ge22 Ge22 Ge312 101.8(2) 30_444 89
Ge311 Ge22 Ge312 113.5(2) 9 89
Ge321 Ge22 Ge312 117.2(2) 8 89
Ge312 Ge22 Ge312 114.7(3) 9 89
Ge322 Ge311 Ge22 108.7(3) 8 81
Ge322 Ge311 Ge22 106.6(3) 8 17
Ge22 Ge311 Ge22 104.10(4) 81 17
Ge322 Ge311 Ge11 125.7(3) 8 9
Ge22 Ge311 Ge11 104.34(3) 81 9
Ge22 Ge311 Ge11 105.58(3) 17 9
Ge22 Ge311 Ge321 112.49(4) 81 8
Ge22 Ge311 Ge321 109.92(4) 17 8
Ge11 Ge311 Ge321 119.16(4) 9 8
Ge11 Ge312 Ge322 132.8(6) 9 8
Ge11 Ge312 Ge22 114.2(5) 9 17
Ge322 Ge312 Ge22 96.3(4) 8 17
Ge11 Ge312 Ge22 112.3(5) 9 81
Ge322 Ge312 Ge22 97.7(4) 8 81
Ge22 Ge312 Ge22 97.1(4) 17 81
Ge12 Ge321 Ge22 111.17(5) 9 8
Ge12 Ge321 Ge21 112.80(5) 9 .
Ge22 Ge321 Ge21 98.60(4) 8 .
Ge12 Ge321 Ge311 131.82(5) 9 8
Ge22 Ge321 Ge311 98.39(4) 8 8
Ge21 Ge321 Ge311 98.60(4) . 8
Ge311 Ge322 Ge22 108.5(4) 8 8
Ge311 Ge322 Ge21 108.3(4) 8 .
Ge22 Ge322 Ge21 105.0(4) 8 .
Ge311 Ge322 Ge12 125.3(5) 8 9
Ge22 Ge322 Ge12 103.5(4) 8 9
Ge21 Ge322 Ge12 104.6(4) . 9
Ge22 Ge322 Ge312 112.4(5) 8 8
Ge21 Ge322 Ge312 112.0(5) . 8
Ge12 Ge322 Ge312 118.2(5) 9 8

loop_
_geom_bond_atom_site_label_1
_geom_bond_atom_site_label_2
_geom_bond_distance
_geom_bond_site_symmetry_2
Ba1 Ge21 3.3768(6) 49
Ba1 Ge22 3.3914(6) 69
Ba1 Ge322 3.46(1) 65
Ba2 Ge321 3.432(1) 21
Ba2 Ge312 3.46(1) 9
Ba2 Ge321 3.511(1) 47_444
Ba2 Ge322 3.52(1) 21
Ba2 Ge312 3.54(1) 12
Ba2 Ge311 3.555(1) 9
Ge11 Ge312 2.13(1) 64_666
Ge11 Ge311 2.5250(9) 20
Ge11 Ba2 3.8012(5) 54_666
Ge12 Ge321 2.183(1) 14
Ge12 Ge322 2.55(1) 14
Ge12 Ba2 3.7328(4) 11
Ge21 Ge322 2.46(1) 17
Ge21 Ge21 2.4726(9) 8
Ge21 Ge321 2.569(1) .
Ge22 Ge322 2.42(1) 8
Ge22 Ge22 2.4449(9) 30_444
Ge22 Ge311 2.504(1) 89
Ge22 Ge321 2.538(1) 8
Ge22 Ge312 2.63(1) 9
Ge22 Ge312 2.64(1) 89
Ge22 Ba1 3.3914(6) 8
Ge311 Ge322 2.38(1) 8
Ge311 Ge22 2.504(1) 81
Ge311 Ge22 2.507(1) 17
Ge311 Ge11 2.5250(9) 9
Ge311 Ge321 2.609(1) 8
Ge311 Ba1 3.4820(9) 8
Ge311 Ba2 3.555(1) 8
Ge311 Ba2 3.626(1) 30_444
Ge312 Ge11 2.13(1) 9
Ge312 Ge322 2.63(2) 8
Ge312 Ge22 2.63(1) 17
Ge312 Ge22 2.64(1) 81
Ge312 Ge321 2.82(1) 8
Ge312 Ba2 3.46(1) 8
Ge312 Ba2 3.54(1) 30_444
Ge312 Ba1 3.87(1) 8
Ge321 Ge12 2.183(1) 9
Ge321 Ge22 2.538(1) 8
Ge321 Ge311 2.609(1) 8
Ge321 Ge312 2.82(1) 8
Ge321 Ba2 3.511(1) 27_454
Ge322 Ge311 2.38(1) 8
Ge322 Ge22 2.42(1) 8
Ge322 Ge12 2.55(1) 9
Ge322 Ge312 2.63(1) 8
Ge322 Ba2 3.59(1) 27_454
